data_7110228
loop_
_publ_author_name
'Wan Yue'
'Tao He'
'Matthias Stolte'
'Marcel Gsanger'
'Frank Wurthner'

_publ_section_title
;
 Cyanated isoindigos for n-type and ambipolar organic thin film
 transistors
;
_journal_name_full Chem.Commun.
_journal_page_first 545
_journal_paper_doi 10.1039/c3cc48037b
_journal_volume 50
_journal_year 2014
_chemical_formula_moiety 'C34 H40 N4 O2'
_chemical_formula_sum 'C34 H40 N4 O2'
_chemical_formula_weight 536.70
_chemical_name_common dicyano-isoindigo
_chemical_name_systematic
;
6,6'-dicyano-N.N'-(1-octyl)isoindigo 
;
_space_group_crystal_system triclinic
_space_group_IT_number 2
_space_group_name_Hall '-P 1'
_space_group_name_H-M_alt 'P -1'
_symmetry_space_group_name_Hall '-P 1'
_symmetry_space_group_name_H-M 'P -1'
_atom_sites_solution_hydrogens geom
_audit_creation_method SHELXL-2013
_cell_angle_alpha 107.491(2)
_cell_angle_beta 90.824(2)
_cell_angle_gamma 93.038(2)
_cell_formula_units_Z 1
_cell_length_a 5.2943(4)
_cell_length_b 9.7777(8)
_cell_length_c 14.7860(12)
_cell_measurement_reflns_used 9986
_cell_measurement_temperature 100(2)
_cell_measurement_theta_max 72.41
_cell_measurement_theta_min 3.14
_cell_volume 728.63(10)
_computing_cell_refinement 'Bruker SAINT'
_computing_data_collection 'Bruker APEX2'
_computing_data_reduction 'Bruker SAINT'
_computing_molecular_graphics 'Bruker SHELXTL'
_computing_publication_material 'Bruker SHELXTL'
_computing_structure_refinement 'SHELXL-2013 (Sheldrick, 2013)'
_computing_structure_solution 'SHELXS-2013 (Sheldrick, 2013)'
_diffrn_ambient_temperature 100(2)
_diffrn_measured_fraction_theta_full 0.994
_diffrn_measured_fraction_theta_max 0.992
_diffrn_measurement_device_type 'Bruker D8 QUEST PHOTON 100'
_diffrn_measurement_method '\f and \w scans'
_diffrn_radiation_monochromator multi_layered_optics
_diffrn_radiation_type CuK\a
_diffrn_radiation_wavelength 1.54178
_diffrn_reflns_av_R_equivalents 0.0407
_diffrn_reflns_av_unetI/netI 0.0252
_diffrn_reflns_Laue_measured_fraction_full 0.994
_diffrn_reflns_Laue_measured_fraction_max 0.992
_diffrn_reflns_limit_h_max 6
_diffrn_reflns_limit_h_min -5
_diffrn_reflns_limit_k_max 12
_diffrn_reflns_limit_k_min -12
_diffrn_reflns_limit_l_max 18
_diffrn_reflns_limit_l_min -18
_diffrn_reflns_number 15978
_diffrn_reflns_point_group_measured_fraction_full 0.994
_diffrn_reflns_point_group_measured_fraction_max 0.992
_diffrn_reflns_theta_full 67.679
_diffrn_reflns_theta_max 72.256
_diffrn_reflns_theta_min 3.135
_diffrn_source 'Incoatec ImuS_microsource_with_mirror'
_exptl_absorpt_coefficient_mu 0.602
_exptl_absorpt_correction_T_max 0.7536
_exptl_absorpt_correction_T_min 0.5968
_exptl_absorpt_correction_type multi-scan
_exptl_absorpt_process_details 'SADABS-2008/1 (Bruker, 2008)'
_exptl_crystal_colour red
_exptl_crystal_density_diffrn 1.223
_exptl_crystal_density_method 'not measured'
_exptl_crystal_description plate
_exptl_crystal_F_000 288
_exptl_crystal_size_max 0.749
_exptl_crystal_size_mid 0.346
_exptl_crystal_size_min 0.059
_refine_diff_density_max 0.206
_refine_diff_density_min -0.231
_refine_diff_density_rms 0.049
_refine_ls_extinction_method none
_refine_ls_goodness_of_fit_ref 1.076
_refine_ls_hydrogen_treatment constr
_refine_ls_matrix_type full
_refine_ls_number_parameters 182
_refine_ls_number_reflns 2869
_refine_ls_number_restraints 0
_refine_ls_restrained_S_all 1.076
_refine_ls_R_factor_all 0.0422
_refine_ls_R_factor_gt 0.0407
_refine_ls_shift/su_max 0.001
_refine_ls_shift/su_mean 0.000
_refine_ls_structure_factor_coef Fsqd
_refine_ls_weighting_details 'w=1/[\s^2^(Fo^2^)+(0.0677P)^2^+0.1776P] where P=(Fo^2^+2Fc^2^)/3'
_refine_ls_weighting_scheme calc
_refine_ls_wR_factor_gt 0.1135
_refine_ls_wR_factor_ref 0.1155
_reflns_Friedel_coverage 0.000
_reflns_number_gt 2707
_reflns_number_total 2869
_reflns_threshold_expression 'I > 2\s(I)'
_cod_data_source_file c3cc48037b.txt
_cod_data_source_block yw27b_c
_cod_database_code 7110228
_shelx_space_group_comment
;
The symmetry employed for this shelxl refinement is uniquely defined
by the following loop, which should always be used as a source of
symmetry information in preference to the above space-group names.
They are only intended as comments.
;
_shelxl_version_number 2013-4

loop_
_space_group_symop_operation_xyz
'x, y, z'
'-x, -y, -z'

loop_
_atom_site_label
_atom_site_type_symbol
_atom_site_fract_x
_atom_site_fract_y
_atom_site_fract_z
_atom_site_U_iso_or_equiv
_atom_site_adp_type
_atom_site_occupancy
_atom_site_site_symmetry_order
_atom_site_calc_flag
_atom_site_refinement_flags_posn
_atom_site_refinement_flags_adp
C1 C 0.7606(2) 1.02482(11) 0.60577(7) 0.0192(2) Uani 1 1 d . .
C2 C 0.8969(2) 0.96525(11) 0.51293(7) 0.0182(2) Uani 1 1 d . .
C3 C 0.75566(19) 0.82741(11) 0.46533(8) 0.0187(2) Uani 1 1 d . .
C4 C 0.5514(2) 0.81400(11) 0.52393(7) 0.0187(2) Uani 1 1 d . .
C5 C 0.7813(2) 0.71562(12) 0.38177(8) 0.0215(2) Uani 1 1 d . .
H5 H 0.9173 0.7201 0.3414 0.026 Uiso 1 1 calc R U
C6 C 0.6078(2) 0.59784(12) 0.35768(8) 0.0224(2) Uani 1 1 d . .
H6 H 0.6266 0.5218 0.3009 0.027 Uiso 1 1 calc R U
C7 C 0.4060(2) 0.59014(11) 0.41608(8) 0.0208(2) Uani 1 1 d . .
C8 C 0.3756(2) 0.69883(12) 0.50127(8) 0.0208(2) Uani 1 1 d . .
H8 H 0.2399 0.6934 0.5416 0.025 Uiso 1 1 calc R U
C9 C 0.2252(2) 0.46817(12) 0.38786(8) 0.0227(3) Uani 1 1 d . .
C10 C 0.3885(2) 0.95230(12) 0.68496(8) 0.0212(2) Uani 1 1 d . .
H10A H 0.2176 0.9097 0.6609 0.025 Uiso 1 1 calc R U
H10B H 0.3744 1.0563 0.7161 0.025 Uiso 1 1 calc R U
C11 C 0.4823(2) 0.88333(13) 0.75768(8) 0.0250(3) Uani 1 1 d . .
H11A H 0.6479 0.9307 0.7850 0.030 Uiso 1 1 calc R U
H11B H 0.5083 0.7808 0.7255 0.030 Uiso 1 1 calc R U
C12 C 0.2984(2) 0.89416(12) 0.83789(8) 0.0232(3) Uani 1 1 d . .
H12A H 0.2851 0.9965 0.8742 0.028 Uiso 1 1 calc R U
H12B H 0.1285 0.8549 0.8105 0.028 Uiso 1 1 calc R U
C13 C 0.3837(2) 0.81227(13) 0.90494(8) 0.0255(3) Uani 1 1 d . .
H13A H 0.5445 0.8591 0.9374 0.031 Uiso 1 1 calc R U
H13B H 0.4180 0.7133 0.8669 0.031 Uiso 1 1 calc R U
C14 C 0.1927(2) 0.80417(12) 0.97991(8) 0.0249(3) Uani 1 1 d . .
H14A H 0.1728 0.9021 1.0230 0.030 Uiso 1 1 calc R U
H14B H 0.0264 0.7668 0.9482 0.030 Uiso 1 1 calc R U
C15 C 0.2727(2) 0.70803(13) 1.03827(8) 0.0267(3) Uani 1 1 d . .
H15A H 0.3231 0.6160 0.9945 0.032 Uiso 1 1 calc R U
H15B H 0.4233 0.7548 1.0783 0.032 Uiso 1 1 calc R U
C16 C 0.0685(2) 0.67599(13) 1.10190(8) 0.0280(3) Uani 1 1 d . .
H16A H -0.0859 0.6340 1.0628 0.034 Uiso 1 1 calc R U
H16B H 0.0256 0.7670 1.1489 0.034 Uiso 1 1 calc R U
C17 C 0.1525(3) 0.57246(14) 1.15403(9) 0.0356(3) Uani 1 1 d . .
H17A H 0.2064 0.4848 1.1080 0.053 Uiso 1 1 calc R U
H17B H 0.0110 0.5481 1.1895 0.053 Uiso 1 1 calc R U
H17C H 0.2940 0.6179 1.1981 0.053 Uiso 1 1 calc R U
N1 N 0.55737(17) 0.93258(10) 0.60493(6) 0.0199(2) Uani 1 1 d . .
N2 N 0.08344(19) 0.37065(11) 0.36399(7) 0.0280(2) Uani 1 1 d . .
O1 O 0.81290(15) 1.13267(8) 0.67172(6) 0.0263(2) Uani 1 1 d . .

loop_
_atom_site_aniso_label
_atom_site_aniso_U_11
_atom_site_aniso_U_22
_atom_site_aniso_U_33
_atom_site_aniso_U_23
_atom_site_aniso_U_13
_atom_site_aniso_U_12
C1 0.0172(5) 0.0219(5) 0.0210(5) 0.0098(4) 0.0025(4) 0.0017(4)
C2 0.0171(5) 0.0206(5) 0.0191(5) 0.0090(4) 0.0016(4) 0.0028(4)
C3 0.0155(5) 0.0213(5) 0.0222(5) 0.0108(4) 0.0016(4) 0.0021(4)
C4 0.0175(5) 0.0203(5) 0.0209(5) 0.0097(4) 0.0019(4) 0.0034(4)
C5 0.0180(5) 0.0234(6) 0.0239(5) 0.0083(4) 0.0041(4) 0.0010(4)
C6 0.0209(6) 0.0223(5) 0.0241(5) 0.0071(4) 0.0027(4) 0.0017(4)
C7 0.0183(5) 0.0203(5) 0.0265(6) 0.0112(4) 0.0003(4) 0.0009(4)
C8 0.0174(5) 0.0231(5) 0.0250(5) 0.0118(4) 0.0029(4) 0.0014(4)
C9 0.0203(5) 0.0235(6) 0.0261(6) 0.0096(4) 0.0047(4) 0.0036(4)
C10 0.0185(5) 0.0246(5) 0.0222(5) 0.0094(4) 0.0073(4) 0.0023(4)
C11 0.0219(6) 0.0318(6) 0.0254(6) 0.0141(5) 0.0065(4) 0.0057(4)
C12 0.0226(6) 0.0265(6) 0.0233(5) 0.0112(4) 0.0061(4) 0.0033(4)
C13 0.0241(6) 0.0301(6) 0.0266(6) 0.0141(5) 0.0063(4) 0.0039(5)
C14 0.0252(6) 0.0278(6) 0.0250(6) 0.0126(5) 0.0050(4) 0.0018(4)
C15 0.0272(6) 0.0295(6) 0.0272(6) 0.0142(5) 0.0026(5) 0.0008(5)
C16 0.0344(7) 0.0291(6) 0.0224(5) 0.0108(5) 0.0049(5) -0.0002(5)
C17 0.0561(9) 0.0293(6) 0.0242(6) 0.0121(5) 0.0056(5) 0.0012(6)
N1 0.0189(5) 0.0217(5) 0.0203(5) 0.0083(4) 0.0048(3) 0.0007(3)
N2 0.0233(5) 0.0262(5) 0.0335(6) 0.0076(4) 0.0063(4) -0.0016(4)
O1 0.0260(4) 0.0269(4) 0.0234(4) 0.0044(3) 0.0071(3) -0.0042(3)

loop_
_atom_type_symbol
_atom_type_description
_atom_type_scat_dispersion_real
_atom_type_scat_dispersion_imag
_atom_type_scat_source
C C 0.0181 0.0091 'International Tables Vol C Tables 4.2.6.8 and 6.1.1.4'
H H 0.0000 0.0000 'International Tables Vol C Tables 4.2.6.8 and 6.1.1.4'
N N 0.0311 0.0180 'International Tables Vol C Tables 4.2.6.8 and 6.1.1.4'
O O 0.0492 0.0322 'International Tables Vol C Tables 4.2.6.8 and 6.1.1.4'

loop_
_geom_angle_atom_site_label_1
_geom_angle_atom_site_label_2
_geom_angle_atom_site_label_3
_geom_angle
_geom_angle_site_symmetry_1
O1 C1 N1 122.99(10) .
O1 C1 C2 129.48(10) .
N1 C1 C2 107.53(9) .
C2 C2 C3 132.19(13) 2_776
C2 C2 C1 123.62(13) 2_776
C3 C2 C1 104.19(8) .
C5 C3 C4 117.66(10) .
C5 C3 C2 135.29(10) .
C4 C3 C2 107.05(9) .
C8 C4 N1 126.39(10) .
C8 C4 C3 123.46(10) .
N1 C4 C3 110.16(9) .
C6 C5 C3 120.00(10) .
C5 C6 C7 120.64(10) .
C6 C7 C8 121.21(10) .
C6 C7 C9 119.32(10) .
C8 C7 C9 119.47(10) .
C4 C8 C7 117.01(10) .
N2 C9 C7 178.85(12) .
N1 C10 C11 112.25(9) .
C10 C11 C12 112.66(9) .
C13 C12 C11 111.82(9) .
C12 C13 C14 114.36(9) .
C15 C14 C13 112.56(10) .
C16 C15 C14 114.30(10) .
C15 C16 C17 112.16(11) .
C1 N1 C4 110.95(9) .
C1 N1 C10 122.73(9) .
C4 N1 C10 126.01(9) .

loop_
_geom_bond_atom_site_label_1
_geom_bond_atom_site_label_2
_geom_bond_distance
_geom_bond_site_symmetry_2
C1 O1 1.2177(13) .
C1 N1 1.3641(14) .
C1 C2 1.5288(14) .
C2 C2 1.375(2) 2_776
C2 C3 1.4760(15) .
C3 C5 1.3958(15) .
C3 C4 1.4204(14) .
C4 C8 1.3784(15) .
C4 N1 1.3929(14) .
C5 C6 1.3887(15) .
C6 C7 1.3963(15) .
C7 C8 1.4004(16) .
C7 C9 1.4426(15) .
C9 N2 1.1450(15) .
C10 N1 1.4657(13) .
C10 C11 1.5210(14) .
C11 C12 1.5281(14) .
C12 C13 1.5266(14) .
C13 C14 1.5277(15) .
C14 C15 1.5254(15) .
C15 C16 1.5238(16) .
C16 C17 1.5242(16) .

loop_
_geom_torsion_atom_site_label_1
_geom_torsion_atom_site_label_2
_geom_torsion_atom_site_label_3
_geom_torsion_atom_site_label_4
_geom_torsion
_geom_torsion_site_symmetry_1
_geom_torsion_site_symmetry_4
O1 C1 C2 C2 -4.3(2) . 2_776
N1 C1 C2 C2 176.31(12) . 2_776
O1 C1 C2 C3 175.91(11) . .
N1 C1 C2 C3 -3.51(11) . .
C2 C2 C3 C5 3.6(2) 2_776 .
C1 C2 C3 C5 -176.64(11) . .
C2 C2 C3 C4 -177.29(14) 2_776 .
C1 C2 C3 C4 2.50(10) . .
C5 C3 C4 C8 -1.68(15) . .
C2 C3 C4 C8 179.01(9) . .
C5 C3 C4 N1 178.60(9) . .
C2 C3 C4 N1 -0.71(11) . .
C4 C3 C5 C6 1.10(15) . .
C2 C3 C5 C6 -179.84(11) . .
C3 C5 C6 C7 0.37(16) . .
C5 C6 C7 C8 -1.39(16) . .
C5 C6 C7 C9 178.37(10) . .
N1 C4 C8 C7 -179.62(9) . .
C3 C4 C8 C7 0.70(16) . .
C6 C7 C8 C4 0.84(16) . .
C9 C7 C8 C4 -178.92(9) . .
N1 C10 C11 C12 -175.99(9) . .
C10 C11 C12 C13 174.64(10) . .
C11 C12 C13 C14 -173.22(10) . .
C12 C13 C14 C15 173.78(10) . .
C13 C14 C15 C16 -169.96(10) . .
C14 C15 C16 C17 176.55(10) . .
O1 C1 N1 C4 -176.22(10) . .
C2 C1 N1 C4 3.24(11) . .
O1 C1 N1 C10 -2.24(16) . .
C2 C1 N1 C10 177.22(9) . .
C8 C4 N1 C1 178.61(10) . .
C3 C4 N1 C1 -1.67(12) . .
C8 C4 N1 C10 4.88(17) . .
C3 C4 N1 C10 -175.41(9) . .
C11 C10 N1 C1 -87.40(12) . .
C11 C10 N1 C4 85.65(13) . .
